data_7236293
loop_
_publ_author_name
'Maciejczyk, Michal'
'Ivaturi, Aruna'
'Robertson, Neil'

_publ_section_title
;
 &#x000D; SFX as a low-cost &#x2018;Spiro&#x2019; hole-transport material
 for efficient perovskite solar cells
;
_journal_issue 13
_journal_name_full 'Journal of Materials Chemistry A'
_journal_page_first 4855
_journal_paper_doi 10.1039/C6TA00110F
_journal_volume 4
_journal_year 2016
_chemical_formula_moiety 'C73 H44 N4 O'
_chemical_formula_sum 'C73 H44 N4 O'
_chemical_formula_weight 993.12
_chemical_name_common SFX-TCz
_chemical_name_systematic '2, 2?, 7, 7?-Tetrakis (N, N- carbazolo) - spiro (fluorene-9, 9?-xanthene) '
_space_group_crystal_system orthorhombic
_space_group_IT_number 61
_space_group_name_Hall '-P 2ac 2ab'
_space_group_name_H-M_alt 'P b c a'
_atom_sites_solution_hydrogens geom
_atom_sites_solution_primary direct
_atom_sites_solution_secondary difmap
_audit_creation_date 2015-07-03
_audit_creation_method
;
Olex2 1.2-beta
(compiled 2015.01.26 svn.r3150 for OlexSys, GUI svn.r4998)
;
_audit_update_record
;
2015-12-17 deposited with the CCDC.
2016-03-01 downloaded from the CCDC.
;
_cell_angle_alpha 90
_cell_angle_beta 90
_cell_angle_gamma 90
_cell_formula_units_Z 8
_cell_length_a 9.5612(2)
_cell_length_b 23.4614(4)
_cell_length_c 46.6024(10)
_cell_measurement_reflns_used 5105
_cell_measurement_temperature 150.0
_cell_measurement_theta_max 20.632
_cell_measurement_theta_min 2.303
_cell_volume 10453.8(4)
_computing_cell_refinement 'SAINT v8.34A (Bruker, 2013)'
_computing_data_reduction 'SAINT v8.34A (Bruker, 2013)'
_computing_molecular_graphics 'Olex2 (Dolomanov et al., 2009)'
_computing_publication_material 'Olex2 (Dolomanov et al., 2009)'
_computing_structure_refinement 'ShelXL (Sheldrick, 2008)'
_computing_structure_solution 'ShelXT (Sheldrick, 2015)'
_diffrn_ambient_temperature 150.0
_diffrn_measured_fraction_theta_full 0.955
_diffrn_measured_fraction_theta_max 0.955
_diffrn_measurement_device_type 'Bruker SMART APEXII diffractometer'
_diffrn_measurement_method '\f and \w scans'
_diffrn_radiation_type MoK\a
_diffrn_radiation_wavelength 0.71073
_diffrn_reflns_av_unetI/netI 0.0704
_diffrn_reflns_Laue_measured_fraction_full 0.955
_diffrn_reflns_Laue_measured_fraction_max 0.955
_diffrn_reflns_limit_h_max 9
_diffrn_reflns_limit_h_min 0
_diffrn_reflns_limit_k_max 23
_diffrn_reflns_limit_k_min 0
_diffrn_reflns_limit_l_max 45
_diffrn_reflns_limit_l_min 0
_diffrn_reflns_number 13284
_diffrn_reflns_point_group_measured_fraction_full 0.955
_diffrn_reflns_point_group_measured_fraction_max 0.955
_diffrn_reflns_theta_full 20.828
_diffrn_reflns_theta_max 20.828
_diffrn_reflns_theta_min 1.736
_diffrn_source_current 40
_diffrn_source_voltage 50
_diffrn_standards_number 0
_exptl_absorpt_coefficient_mu 0.075
_exptl_absorpt_correction_T_max 0.744552
_exptl_absorpt_correction_T_min 0.630574
_exptl_absorpt_correction_type multi-scan
_exptl_absorpt_process_details
;
 TWINABS-2012/1 (Bruker,2012) was used for absorption correction.
 
For component 1:
 wR2(int) was 0.0707 before and 0.0651 after correction.
 The Ratio of minimum to maximum transmission not present.
 The \l/2 correction factor is Not present
 
For component 2:
 wR2(int) was 0.0767 before and 0.0684 after correction.
 The Ratio of minimum to maximum transmission is 0.85.
 The \l/2 correction factor is Not present

Final HKLF 4 output contains 86121 reflections, Rint = 0.0866
 (32024 with I > 3sig(I), Rint = 0.0489)
;
_exptl_crystal_colour colourless
_exptl_crystal_colour_primary colourless
_exptl_crystal_density_diffrn 1.262
_exptl_crystal_description prism
_exptl_crystal_F_000 4144
_exptl_crystal_size_max 0.192
_exptl_crystal_size_mid 0.158
_exptl_crystal_size_min 0.102
_refine_diff_density_max 1.904
_refine_diff_density_min -0.469
_refine_diff_density_rms 0.167
_refine_ls_extinction_method none
_refine_ls_goodness_of_fit_ref 1.039
_refine_ls_hydrogen_treatment constr
_refine_ls_matrix_type full
_refine_ls_number_parameters 822
_refine_ls_number_reflns 13284
_refine_ls_number_restraints 969
_refine_ls_restrained_S_all 1.026
_refine_ls_R_factor_all 0.1404
_refine_ls_R_factor_gt 0.0916
_refine_ls_shift/su_max 0.000
_refine_ls_shift/su_mean 0.000
_refine_ls_structure_factor_coef Fsqd
_refine_ls_weighting_details 'w=1/[\s^2^(Fo^2^)+(0.1155P)^2^+32.7285P] where P=(Fo^2^+2Fc^2^)/3'
_refine_ls_weighting_scheme calc
_refine_ls_wR_factor_gt 0.2309
_refine_ls_wR_factor_ref 0.2673
_reflns_Friedel_coverage 0.000
_reflns_number_gt 9165
_reflns_number_total 13284
_reflns_threshold_expression 'I > 2\s(I)'
_cod_data_source_file c6ta00110f2.cif
_cod_data_source_block nr15009
_cod_database_code 7236293
_shelx_space_group_comment
;
The symmetry employed for this shelxl refinement is uniquely defined
by the following loop, which should always be used as a source of
symmetry information in preference to the above space-group names.
They are only intended as comments.
;
_shelx_estimated_absorpt_t_max 0.992
_shelx_estimated_absorpt_t_min 0.986
_olex2_refinement_description
;
1. Twinned data refinement
 Scales: 0.577(3) 0.423(3)
2. Fixed Uiso
 At 1.2 times of:
  All C(H) groups
3. Uiso/Uaniso restraints and constraints
Uanis(C78A) \\sim Ueq, Uanis(N66A) \\sim Ueq: with sigma of 0.3 and sigma for
terminal atoms of 0.4
4. Rigid body (RIGU) restrains
 All non-hydrogen atoms
 with sigma for 1-2 distances of 0.004 and sigma for 1-3 distances of 0.004
5. Same fragment restrains
{N27, C28, C29, C30, C31, C32, C33, C34, C35, C36, C37, C38, C39} sigma for
1-2: 0.02, 1-3: 0.02
as
{N66, C67, C68, C69, C70, C71, C72, C73, C74, C75, C76, C77, C78}
{N27, C28, C29, C30, C31, C32, C33, C34, C35, C36, C37, C38, C39} sigma for
1-2: 0.02, 1-3: 0.02
as
{N66A, C67A, C68A, C69A, C70A, C71A, C72A, C73A, C74A, C75A, C76A, C77A, C78A}
6. Others
 Sof(N66A)=Sof(C67A)=Sof(C68A)=Sof(C69A)=Sof(C70A)=Sof(C71A)=Sof(H71A)=
 Sof(C72A)=Sof(H72A)=Sof(C73A)=Sof(H73A)=Sof(C74A)=Sof(H74A)=Sof(C75A)=
 Sof(H75A)=Sof(C76A)=Sof(H76A)=Sof(C77A)=Sof(H77A)=Sof(C78A)=Sof(H78A)=1-FVAR(1)
 Sof(N66)=Sof(C67)=Sof(C68)=Sof(C69)=Sof(C70)=Sof(C71)=Sof(H71)=Sof(C72)=
 Sof(H72)=Sof(C73)=Sof(H73)=Sof(C74)=Sof(H74)=Sof(C75)=Sof(H75)=Sof(C76)=
 Sof(H76)=Sof(C77)=Sof(H77)=Sof(C78)=Sof(H78)=FVAR(1)
7.a Aromatic/amide H refined with riding coordinates:
 C32(H32), C33(H33), C34(H34), C35(H35), C36(H36), C37(H37), C38(H38),
 C39(H39), C71(H71), C72(H72), C73(H73), C74(H74), C75(H75), C76(H76), C77(H77),
  C78(H78), C7(H7), C8(H8), C10(H10), C11(H11), C12(H12), C14(H14), C19(H19),
 C21(H21), C22(H22), C23(H23), C25(H25), C26(H26), C45(H45), C46(H46), C47(H47),
  C48(H48), C49(H49), C50(H50), C51(H51), C52(H52), C58(H58), C59(H59),
 C60(H60), C61(H61), C62(H62), C63(H63), C64(H64), C65(H65), C71A(H71A),
 C72A(H72A), C73A(H73A), C74A(H74A), C75A(H75A), C76A(H76A), C77A(H77A),
 C78A(H78A)
;
_shelx_shelxl_version_number 2014/7
_olex2_date_sample_data_collection 2015-07-30
_olex2_date_sample_submission 2015-07-01
_olex2_diffrn_ambient_temperature_device 'Oxford Cryosystems Cryostream 700+'
_olex2_exptl_crystal_mounting_method 'The crystal was mounted on a MITIGEN holder in Paratone oil'
_olex2_submission_original_sample_id M14col2TOL
_olex2_submission_special_instructions 'No special instructions were received'

loop_
_space_group_symop_operation_xyz
'x, y, z'
'-x+1/2, -y, z+1/2'
'-x, y+1/2, -z+1/2'
'x+1/2, -y+1/2, -z'
'-x, -y, -z'
'x-1/2, y, -z-1/2'
'x, -y-1/2, z-1/2'
'-x-1/2, y-1/2, z'

loop_
_atom_site_label
_atom_site_type_symbol
_atom_site_fract_x
_atom_site_fract_y
_atom_site_fract_z
_atom_site_U_iso_or_equiv
_atom_site_adp_type
_atom_site_occupancy
_atom_site_site_symmetry_order
_atom_site_calc_flag
_atom_site_refinement_flags_posn
_atom_site_refinement_flags_adp
_atom_site_refinement_flags_occupancy
_atom_site_disorder_assembly
_atom_site_disorder_group
O1 O 0.2314(5) 0.48951(19) 0.37837(11) 0.0236(13) Uani 1 1 d . U . . .
N27 N 0.5316(6) 0.6912(2) 0.36880(14) 0.0266(17) Uani 1 1 d D U . . .
C28 C 0.5370(8) 0.7356(3) 0.38831(18) 0.030(2) Uani 1 1 d D U . . .
C29 C 0.6096(8) 0.7816(3) 0.37620(19) 0.032(2) Uani 1 1 d D U . . .
C30 C 0.6511(8) 0.7642(3) 0.34752(19) 0.031(2) Uani 1 1 d D U . . .
C31 C 0.6009(8) 0.7079(3) 0.34383(18) 0.027(2) Uani 1 1 d D U . . .
C32 C 0.6224(8) 0.6776(3) 0.31884(18) 0.034(2) Uani 1 1 d D U . . .
H32 H 0.5885 0.6398 0.3168 0.041 Uiso 1 1 calc R . . . .
C33 C 0.6949(9) 0.7042(4) 0.2968(2) 0.043(2) Uani 1 1 d D U . . .
H33 H 0.7104 0.6845 0.2793 0.051 Uiso 1 1 calc R . . . .
C34 C 0.7453(9) 0.7595(4) 0.3001(2) 0.045(3) Uani 1 1 d D U . . .
H34 H 0.7959 0.7767 0.2849 0.054 Uiso 1 1 calc R . . . .
C35 C 0.7233(8) 0.7900(4) 0.3251(2) 0.041(2) Uani 1 1 d D U . . .
H35 H 0.7569 0.8280 0.3270 0.050 Uiso 1 1 calc R . . . .
C36 C 0.4825(9) 0.7376(3) 0.41598(19) 0.040(2) Uani 1 1 d D U . . .
H36 H 0.4316 0.7065 0.4238 0.048 Uiso 1 1 calc R . . . .
C37 C 0.5062(10) 0.7876(3) 0.4318(2) 0.049(3) Uani 1 1 d D U . . .
H37 H 0.4727 0.7901 0.4509 0.059 Uiso 1 1 calc R . . . .
C38 C 0.5765(9) 0.8327(3) 0.4202(2) 0.048(3) Uani 1 1 d D U . . .
H38 H 0.5897 0.8661 0.4314 0.057 Uiso 1 1 calc R . . . .
C39 C 0.6292(9) 0.8311(3) 0.3925(2) 0.041(2) Uani 1 1 d D U . . .
H39 H 0.6775 0.8629 0.3847 0.049 Uiso 1 1 calc R . . . .
N40 N 0.4515(7) 0.2722(2) 0.36531(14) 0.0281(17) Uani 1 1 d . U . . .
N53 N 0.7044(6) 0.4747(2) 0.27121(14) 0.0257(16) Uani 1 1 d . U . . .
N66 N 0.691(2) 0.4778(5) 0.4772(3) 0.020(4) Uani 0.502(6) 1 d D U P A 1
C67 C 0.6189(16) 0.4335(5) 0.4905(3) 0.025(4) Uani 0.502(6) 1 d D U P A 1
C68 C 0.6214(16) 0.4425(6) 0.5205(3) 0.028(4) Uani 0.502(6) 1 d D U P A 1
C69 C 0.7130(19) 0.4915(5) 0.5260(3) 0.016(4) Uani 0.502(6) 1 d D U P A 1
C70 C 0.7515(16) 0.5116(5) 0.4988(3) 0.017(4) Uani 0.502(6) 1 d D U P A 1
C71 C 0.8316(16) 0.5603(6) 0.4955(3) 0.030(4) Uani 0.502(6) 1 d D U P A 1
H71 H 0.8613 0.5727 0.4770 0.036 Uiso 0.502(6) 1 calc R . P A 1
C72 C 0.8666(16) 0.5901(7) 0.5199(3) 0.037(5) Uani 0.502(6) 1 d D U P A 1
H72 H 0.9217 0.6237 0.5183 0.044 Uiso 0.502(6) 1 calc R . P A 1
C73 C 0.823(2) 0.5722(7) 0.5467(4) 0.041(5) Uani 0.502(6) 1 d D U P A 1
H73 H 0.8434 0.5952 0.5630 0.050 Uiso 0.502(6) 1 calc R . P A 1
C74 C 0.7509(17) 0.5214(6) 0.5505(3) 0.028(4) Uani 0.502(6) 1 d D U P A 1
H74 H 0.7282 0.5077 0.5691 0.033 Uiso 0.502(6) 1 calc R . P A 1
C75 C 0.5477(15) 0.3875(5) 0.4786(3) 0.031(4) Uani 0.502(6) 1 d D U P A 1
H75 H 0.5475 0.3813 0.4584 0.037 Uiso 0.502(6) 1 calc R . P A 1
C76 C 0.4753(18) 0.3502(6) 0.4974(3) 0.037(5) Uani 0.502(6) 1 d D U P A 1
H76 H 0.4260 0.3184 0.4899 0.044 Uiso 0.502(6) 1 calc R . P A 1
C77 C 0.4763(18) 0.3598(7) 0.5258(4) 0.047(5) Uani 0.502(6) 1 d D U P A 1
H77 H 0.4255 0.3346 0.5379 0.056 Uiso 0.502(6) 1 calc R . P A 1
C78 C 0.5474(17) 0.4045(6) 0.5383(3) 0.039(4) Uani 0.502(6) 1 d D U P A 1
H78 H 0.5465 0.4096 0.5585 0.047 Uiso 0.502(6) 1 calc R . P A 1
C2 C 0.2970(8) 0.4368(3) 0.37560(16) 0.0191(19) Uani 1 1 d . U . . .
C3 C 0.4397(8) 0.4297(3) 0.37360(16) 0.0182(18) Uani 1 1 d . U . . .
C4 C 0.5391(7) 0.4801(3) 0.37397(16) 0.0184(17) Uani 1 1 d . U . . .
C5 C 0.4576(8) 0.5360(3) 0.37397(16) 0.0174(18) Uani 1 1 d . U . . .
C6 C 0.3152(8) 0.5380(3) 0.37689(16) 0.0199(19) Uani 1 1 d . U . . .
C7 C 0.2418(8) 0.5887(3) 0.37819(16) 0.024(2) Uani 1 1 d . U . . .
H7 H 0.1432 0.5886 0.3806 0.029 Uiso 1 1 calc R . . . .
C8 C 0.3136(8) 0.6395(3) 0.37590(17) 0.027(2) Uani 1 1 d . U . . .
H8 H 0.2647 0.6747 0.3766 0.033 Uiso 1 1 calc R . . . .
C9 C 0.4567(8) 0.6388(3) 0.37256(17) 0.024(2) Uani 1 1 d . U . . .
C10 C 0.5286(8) 0.5879(3) 0.37205(16) 0.0215(19) Uani 1 1 d . U . . .
H10 H 0.6276 0.5881 0.3704 0.026 Uiso 1 1 calc R . . . .
C11 C 0.2032(8) 0.3912(3) 0.37442(16) 0.024(2) Uani 1 1 d . U . . .
H11 H 0.1054 0.3976 0.3758 0.029 Uiso 1 1 calc R . . . .
C12 C 0.2552(9) 0.3367(3) 0.37118(16) 0.026(2) Uani 1 1 d . U . . .
H12 H 0.1931 0.3051 0.3703 0.031 Uiso 1 1 calc R . . . .
C13 C 0.3980(8) 0.3282(3) 0.36929(16) 0.023(2) Uani 1 1 d . U . . .
C14 C 0.4880(8) 0.3742(3) 0.37053(16) 0.022(2) Uani 1 1 d . U . . .
H14 H 0.5859 0.3676 0.3693 0.026 Uiso 1 1 calc R . . . .
C15 C 0.6409(8) 0.4800(3) 0.40004(17) 0.0209(18) Uani 1 1 d . U . . .
C16 C 0.7800(8) 0.4854(3) 0.39090(17) 0.0203(18) Uani 1 1 d . U . . .
C17 C 0.7820(8) 0.4844(3) 0.35928(17) 0.0201(18) Uani 1 1 d . U . . .
C18 C 0.6445(8) 0.4792(3) 0.34930(17) 0.0208(18) Uani 1 1 d . U . . .
C19 C 0.6170(8) 0.4756(3) 0.32012(17) 0.0223(19) Uani 1 1 d . U . . .
H19 H 0.5241 0.4708 0.3133 0.027 Uiso 1 1 calc R . . . .
C20 C 0.7296(9) 0.4790(3) 0.30114(17) 0.0223(19) Uani 1 1 d . U . . .
C21 C 0.8637(9) 0.4856(3) 0.31092(18) 0.026(2) Uani 1 1 d . U . . .
H21 H 0.9385 0.4880 0.2976 0.031 Uiso 1 1 calc R . . . .
C22 C 0.8919(9) 0.4888(3) 0.34014(18) 0.026(2) Uani 1 1 d . U . . .
H22 H 0.9849 0.4938 0.3468 0.031 Uiso 1 1 calc R . . . .
C23 C 0.6088(9) 0.4787(3) 0.42877(18) 0.027(2) Uani 1 1 d . U . . .
H23 H 0.5146 0.4755 0.4351 0.032 Uiso 1 1 calc R . . . .
C24 C 0.7179(9) 0.4822(3) 0.44837(18) 0.033(2) Uani 1 1 d . U . . .
C25 C 0.8558(9) 0.4887(3) 0.43941(18) 0.030(2) Uani 1 1 d . U . . .
H25 H 0.9286 0.4922 0.4532 0.036 Uiso 1 1 calc R . . . .
C26 C 0.8865(8) 0.4902(3) 0.41060(18) 0.0249(19) Uani 1 1 d . U . . .
H26 H 0.9804 0.4945 0.4043 0.030 Uiso 1 1 calc R . . . .
C41 C 0.4325(8) 0.2404(3) 0.34003(19) 0.027(2) Uani 1 1 d . U . . .
C42 C 0.4957(8) 0.1868(3) 0.34384(19) 0.029(2) Uani 1 1 d . U . . .
C43 C 0.5522(8) 0.1858(3) 0.3723(2) 0.032(2) Uani 1 1 d . U . . .
C44 C 0.5227(8) 0.2389(3) 0.38486(19) 0.029(2) Uani 1 1 d . U . . .
C45 C 0.5615(9) 0.2521(4) 0.4128(2) 0.038(2) Uani 1 1 d . U . . .
H45 H 0.5414 0.2884 0.4208 0.046 Uiso 1 1 calc R . . . .
C46 C 0.6306(9) 0.2104(4) 0.4285(2) 0.049(3) Uani 1 1 d . U . . .
H46 H 0.6588 0.2183 0.4476 0.059 Uiso 1 1 calc R . . . .
C47 C 0.6597(9) 0.1566(4) 0.4164(2) 0.050(3) Uani 1 1 d . U . . .
H47 H 0.7072 0.1286 0.4275 0.060 Uiso 1 1 calc R . . . .
C48 C 0.6194(9) 0.1441(4) 0.3886(2) 0.042(2) Uani 1 1 d . U . . .
H48 H 0.6374 0.1076 0.3807 0.051 Uiso 1 1 calc R . . . .
C49 C 0.3653(9) 0.2556(3) 0.31484(19) 0.037(2) Uani 1 1 d . U . . .
H49 H 0.3229 0.2920 0.3126 0.044 Uiso 1 1 calc R . . . .
C50 C 0.3625(9) 0.2153(4) 0.2929(2) 0.041(2) Uani 1 1 d . U . . .
H50 H 0.3160 0.2242 0.2755 0.050 Uiso 1 1 calc R . . . .
C51 C 0.4257(10) 0.1628(4) 0.2960(2) 0.046(2) Uani 1 1 d . U . . .
H51 H 0.4240 0.1367 0.2804 0.055 Uiso 1 1 calc R . . . .
C52 C 0.4907(9) 0.1476(4) 0.3209(2) 0.042(2) Uani 1 1 d . U . . .
H52 H 0.5321 0.1110 0.3229 0.051 Uiso 1 1 calc R . . . .
C54 C 0.7617(8) 0.5105(3) 0.25010(17) 0.0250(19) Uani 1 1 d . U . . .
C55 C 0.7359(8) 0.4876(3) 0.22287(17) 0.0238(19) Uani 1 1 d . U . . .
C56 C 0.6644(8) 0.4342(3) 0.22737(18) 0.027(2) Uani 1 1 d . U . . .
C57 C 0.6431(8) 0.4276(3) 0.25707(18) 0.0238(19) Uani 1 1 d . U . . .
C58 C 0.5755(8) 0.3806(3) 0.26843(19) 0.033(2) Uani 1 1 d . U . . .
H58 H 0.5614 0.3765 0.2885 0.040 Uiso 1 1 calc R . . . .
C59 C 0.5291(9) 0.3396(3) 0.2491(2) 0.041(2) Uani 1 1 d . U . . .
H59 H 0.4801 0.3073 0.2562 0.050 Uiso 1 1 calc R . . . .
C60 C 0.5522(9) 0.3442(4) 0.2197(2) 0.041(2) Uani 1 1 d . U . . .
H60 H 0.5218 0.3147 0.2072 0.050 Uiso 1 1 calc R . . . .
C61 C 0.6184(9) 0.3911(3) 0.20873(19) 0.036(2) Uani 1 1 d . U . . .
H61 H 0.6331 0.3945 0.1886 0.044 Uiso 1 1 calc R . . . .
C62 C 0.8288(8) 0.5625(3) 0.25361(18) 0.030(2) Uani 1 1 d . U . . .
H62 H 0.8466 0.5778 0.2721 0.036 Uiso 1 1 calc R . . . .
C63 C 0.8686(9) 0.5911(3) 0.22902(19) 0.035(2) Uani 1 1 d . U . . .
H63 H 0.9175 0.6262 0.2307 0.043 Uiso 1 1 calc R . . . .
C64 C 0.8391(9) 0.5700(3) 0.20196(18) 0.034(2) Uani 1 1 d . U . . .
H64 H 0.8652 0.5914 0.1855 0.041 Uiso 1 1 calc R . . . .
C65 C 0.7728(8) 0.5188(3) 0.19855(18) 0.031(2) Uani 1 1 d . U . . .
H65 H 0.7523 0.5046 0.1799 0.037 Uiso 1 1 calc R . . . .
N66A N 0.688(4) 0.4834(9) 0.4803(4) 0.096(8) Uani 0.498(6) 1 d D U P A 2
C67A C 0.729(3) 0.4369(10) 0.4974(5) 0.123(9) Uani 0.498(6) 1 d D U P A 2
C68A C 0.750(3) 0.4568(11) 0.5255(5) 0.145(10) Uani 0.498(6) 1 d D U P A 2
C69A C 0.719(4) 0.5175(11) 0.5261(4) 0.141(10) Uani 0.498(6) 1 d D U P A 2
C70A C 0.686(3) 0.5329(10) 0.4981(5) 0.126(10) Uani 0.498(6) 1 d D U P A 2
C71A C 0.652(3) 0.5878(10) 0.4891(5) 0.132(9) Uani 0.498(6) 1 d D U P A 2
H71A H 0.6239 0.5965 0.4701 0.158 Uiso 0.498(6) 1 calc R . P A 2
C72A C 0.663(4) 0.6297(11) 0.5112(6) 0.181(13) Uani 0.498(6) 1 d D U P A 2
H72A H 0.6442 0.6685 0.5069 0.217 Uiso 0.498(6) 1 calc R . P A 2
C73A C 0.701(4) 0.6149(13) 0.5382(6) 0.183(13) Uani 0.498(6) 1 d D U P A 2
H73A H 0.6987 0.6438 0.5524 0.219 Uiso 0.498(6) 1 calc R . P A 2
C74A C 0.744(5) 0.5609(14) 0.5466(5) 0.183(15) Uani 0.498(6) 1 d D U P A 2
H74A H 0.7856 0.5536 0.5647 0.219 Uiso 0.498(6) 1 calc R . P A 2
C75A C 0.740(3) 0.3803(11) 0.4889(5) 0.143(10) Uani 0.498(6) 1 d D U P A 2
H75A H 0.7184 0.3681 0.4700 0.172 Uiso 0.498(6) 1 calc R . P A 2
C76A C 0.789(3) 0.3403(12) 0.5116(6) 0.181(12) Uani 0.498(6) 1 d D U P A 2
H76A H 0.8001 0.3008 0.5078 0.217 Uiso 0.498(6) 1 calc R . P A 2
C77A C 0.816(4) 0.3609(13) 0.5366(6) 0.193(15) Uani 0.498(6) 1 d D U P A 2
H77A H 0.8540 0.3349 0.5502 0.231 Uiso 0.498(6) 1 calc R . P A 2
C78A C 0.797(3) 0.4163(13) 0.5462(5) 0.162(11) Uani 0.498(6) 1 d D U P A 2
H78A H 0.8144 0.4267 0.5656 0.194 Uiso 0.498(6) 1 calc R . P A 2

loop_
_atom_site_aniso_label
_atom_site_aniso_U_11
_atom_site_aniso_U_22
_atom_site_aniso_U_33
_atom_site_aniso_U_23
_atom_site_aniso_U_13
_atom_site_aniso_U_12
O1 0.016(3) 0.025(3) 0.030(4) -0.002(2) 0.004(2) -0.002(2)
N27 0.024(4) 0.022(3) 0.034(5) -0.001(3) -0.005(3) -0.001(3)
C28 0.028(5) 0.023(4) 0.038(5) 0.000(3) -0.009(4) 0.006(3)
C29 0.024(5) 0.019(4) 0.053(6) 0.001(3) -0.014(4) 0.006(3)
C30 0.017(5) 0.025(4) 0.050(6) 0.013(3) -0.011(4) 0.005(3)
C31 0.022(5) 0.023(4) 0.034(5) 0.008(3) -0.008(4) 0.004(3)
C32 0.033(6) 0.032(5) 0.038(6) 0.005(4) -0.005(4) -0.002(4)
C33 0.034(6) 0.048(5) 0.046(7) 0.015(4) 0.000(4) -0.004(4)
C34 0.038(6) 0.049(5) 0.048(7) 0.023(4) 0.000(5) -0.005(4)
C35 0.026(6) 0.037(5) 0.062(7) 0.017(4) -0.011(4) -0.004(4)
C36 0.045(6) 0.031(5) 0.045(6) -0.008(4) -0.008(4) 0.000(4)
C37 0.058(7) 0.038(5) 0.052(7) -0.014(4) -0.006(5) 0.004(5)
C38 0.044(6) 0.031(5) 0.068(7) -0.015(4) -0.014(5) 0.005(4)
C39 0.027(6) 0.025(5) 0.071(7) -0.002(4) -0.013(5) 0.007(4)
N40 0.035(4) 0.017(3) 0.032(5) 0.001(3) 0.002(3) -0.001(3)
N53 0.033(4) 0.028(4) 0.016(4) -0.002(3) 0.002(3) -0.003(3)
N66 0.027(10) 0.021(6) 0.013(6) 0.004(4) -0.007(5) -0.002(6)
C67 0.028(9) 0.027(7) 0.020(7) 0.007(5) 0.002(6) 0.004(6)
C68 0.023(9) 0.038(7) 0.024(7) 0.006(5) 0.000(6) 0.001(6)
C69 0.024(10) 0.013(6) 0.010(7) 0.006(5) 0.000(6) 0.011(6)
C70 0.014(9) 0.025(7) 0.014(7) 0.004(5) -0.004(5) 0.009(6)
C71 0.041(10) 0.028(7) 0.021(9) -0.003(6) 0.000(7) -0.005(7)
C72 0.031(11) 0.055(9) 0.024(9) -0.015(6) 0.004(7) -0.009(8)
C73 0.041(13) 0.061(9) 0.023(10) -0.012(7) -0.002(8) -0.014(8)
C74 0.018(10) 0.054(9) 0.011(8) -0.006(6) -0.002(6) 0.004(7)
C75 0.030(10) 0.030(7) 0.031(9) 0.005(6) -0.001(7) 0.002(6)
C76 0.047(12) 0.031(8) 0.032(9) 0.011(6) -0.012(7) -0.008(7)
C77 0.048(12) 0.056(10) 0.036(9) 0.017(7) -0.002(8) -0.014(8)
C78 0.040(11) 0.052(9) 0.024(9) 0.011(6) 0.003(7) -0.005(7)
C2 0.025(4) 0.024(4) 0.009(5) 0.001(3) 0.002(4) 0.001(3)
C3 0.023(4) 0.020(4) 0.012(5) 0.002(3) 0.002(3) -0.002(3)
C4 0.019(4) 0.019(4) 0.017(5) 0.001(3) 0.003(3) -0.001(3)
C5 0.021(4) 0.020(4) 0.012(5) 0.002(3) 0.001(3) -0.003(3)
C6 0.020(4) 0.024(4) 0.016(5) 0.000(3) 0.002(3) -0.003(3)
C7 0.017(5) 0.026(4) 0.030(6) 0.002(3) 0.000(4) -0.001(3)
C8 0.029(5) 0.026(4) 0.027(6) -0.001(4) -0.004(4) 0.002(3)
C9 0.025(5) 0.020(4) 0.027(6) -0.001(3) -0.003(4) -0.004(3)
C10 0.016(5) 0.027(4) 0.021(6) 0.002(3) -0.002(4) -0.001(3)
C11 0.020(5) 0.033(4) 0.020(6) 0.004(3) 0.002(4) -0.004(3)
C12 0.032(5) 0.024(4) 0.021(6) 0.003(3) 0.002(4) -0.005(3)
C13 0.031(5) 0.020(4) 0.019(6) 0.002(3) 0.001(4) -0.003(3)
C14 0.021(5) 0.021(4) 0.022(6) 0.002(3) 0.003(4) 0.003(3)
C15 0.028(4) 0.016(4) 0.019(4) 0.000(3) -0.002(3) 0.000(3)
C16 0.027(5) 0.014(4) 0.020(5) 0.003(3) -0.003(3) -0.002(3)
C17 0.025(4) 0.014(4) 0.021(5) 0.000(3) 0.000(3) 0.000(3)
C18 0.025(4) 0.016(4) 0.022(5) -0.001(3) 0.000(3) 0.000(3)
C19 0.027(5) 0.019(4) 0.021(5) -0.003(3) -0.002(3) -0.004(3)
C20 0.028(5) 0.023(4) 0.016(5) -0.002(3) 0.001(3) 0.001(3)
C21 0.029(5) 0.028(5) 0.020(5) 0.001(3) 0.004(4) 0.001(4)
C22 0.025(5) 0.024(4) 0.029(5) 0.003(4) 0.000(4) 0.000(4)
C23 0.030(5) 0.031(5) 0.019(5) -0.002(3) 0.000(3) -0.006(4)
C24 0.038(5) 0.043(5) 0.016(5) 0.000(3) -0.005(3) -0.010(4)
C25 0.032(5) 0.040(5) 0.018(5) 0.004(4) -0.010(4) -0.008(4)
C26 0.025(5) 0.028(5) 0.022(5) 0.002(3) -0.005(4) -0.003(4)
C41 0.024(5) 0.023(4) 0.034(5) -0.001(3) 0.010(4) -0.003(3)
C42 0.018(5) 0.024(4) 0.045(5) 0.001(3) 0.012(4) -0.004(3)
C43 0.021(5) 0.023(4) 0.050(5) 0.007(3) 0.012(4) -0.002(3)
C44 0.023(5) 0.027(4) 0.038(5) 0.007(3) 0.009(4) -0.006(3)
C45 0.039(6) 0.038(5) 0.037(6) 0.009(4) 0.004(4) -0.004(4)
C46 0.046(6) 0.052(5) 0.049(7) 0.016(4) -0.005(5) -0.006(5)
C47 0.037(6) 0.043(5) 0.069(7) 0.019(4) -0.001(5) -0.001(4)
C48 0.027(6) 0.033(5) 0.067(7) 0.009(4) 0.006(5) 0.003(4)
C49 0.044(6) 0.030(5) 0.036(6) -0.001(4) 0.003(4) -0.004(4)
C50 0.042(6) 0.046(5) 0.036(6) -0.010(4) 0.002(4) -0.011(4)
C51 0.046(6) 0.041(5) 0.051(7) -0.013(4) 0.011(5) -0.012(4)
C52 0.040(6) 0.031(5) 0.055(6) -0.009(4) 0.016(4) -0.003(4)
C54 0.027(5) 0.031(4) 0.017(5) 0.001(3) 0.004(4) 0.004(3)
C55 0.022(5) 0.031(4) 0.018(5) -0.003(3) 0.002(3) 0.006(3)
C56 0.020(5) 0.038(4) 0.024(5) -0.004(3) -0.002(4) 0.006(3)
C57 0.022(5) 0.028(4) 0.021(5) 0.001(3) -0.005(4) 0.002(3)
C58 0.036(6) 0.037(5) 0.027(6) 0.006(4) -0.007(4) -0.007(4)
C59 0.049(6) 0.036(5) 0.039(6) 0.001(4) -0.011(4) -0.010(4)
C60 0.058(7) 0.040(5) 0.027(6) -0.002(4) -0.010(4) -0.003(4)
C61 0.045(6) 0.040(5) 0.025(6) -0.003(4) -0.009(4) 0.005(4)
C62 0.037(5) 0.034(4) 0.018(5) 0.000(3) 0.002(4) -0.002(4)
C63 0.042(6) 0.038(5) 0.027(6) 0.005(4) 0.003(4) -0.008(4)
C64 0.038(6) 0.045(5) 0.018(6) 0.008(4) 0.008(4) 0.002(4)
C65 0.031(5) 0.045(5) 0.018(5) 0.000(4) 0.003(4) 0.006(4)
N66A 0.047(15) 0.225(18) 0.016(8) -0.010(8) 0.000(7) -0.043(12)
C67A 0.067(19) 0.265(18) 0.036(12) 0.028(10) 0.010(11) -0.025(14)
C68A 0.06(2) 0.32(2) 0.050(13) 0.012(11) 0.022(12) -0.037(16)
C69A 0.07(2) 0.31(2) 0.047(14) -0.028(11) 0.018(12) -0.051(17)
C70A 0.07(2) 0.253(18) 0.050(13) -0.042(11) 0.015(12) -0.052(14)
C71A 0.073(19) 0.24(2) 0.078(17) -0.054(12) 0.043(13) -0.055(15)
C72A 0.16(3) 0.28(2) 0.10(2) -0.081(16) 0.06(2) -0.089(19)
C73A 0.13(3) 0.33(3) 0.09(2) -0.073(17) 0.065(18) -0.08(2)
C74A 0.13(3) 0.34(3) 0.075(19) -0.065(17) 0.042(17) -0.09(2)
C75A 0.10(2) 0.27(2) 0.061(18) 0.042(12) 0.017(14) -0.015(16)
C76A 0.12(3) 0.34(2) 0.09(2) 0.083(16) 0.039(18) 0.010(19)
C77A 0.13(3) 0.37(3) 0.08(2) 0.075(17) 0.01(2) 0.00(2)
C78A 0.036(17) 0.38(3) 0.070(17) 0.068(16) 0.033(13) -0.02(2)

loop_
_atom_type_symbol
_atom_type_description
_atom_type_scat_dispersion_real
_atom_type_scat_dispersion_imag
_atom_type_scat_source
C C 0.0033 0.0016 'International Tables Vol C Tables 4.2.6.8 and 6.1.1.4'
H H 0.0000 0.0000 'International Tables Vol C Tables 4.2.6.8 and 6.1.1.4'
N N 0.0061 0.0033 'International Tables Vol C Tables 4.2.6.8 and 6.1.1.4'
O O 0.0106 0.0060 'International Tables Vol C Tables 4.2.6.8 and 6.1.1.4'

loop_
_geom_angle_atom_site_label_1
_geom_angle_atom_site_label_2
_geom_angle_atom_site_label_3
_geom_angle
C2 O1 C6 117.5(6)
C28 N27 C31 108.6(6)
C28 N27 C9 125.7(7)
C31 N27 C9 125.5(6)
N27 C28 C29 109.5(7)
N27 C28 C36 128.3(7)
C36 C28 C29 122.2(7)
C28 C29 C30 106.9(7)
C39 C29 C28 119.2(8)
C39 C29 C30 134.0(8)
C31 C30 C29 106.3(7)
C35 C30 C29 134.8(8)
C35 C30 C31 119.0(8)
N27 C31 C30 108.8(7)
C32 C31 N27 129.0(7)
C32 C31 C30 122.2(7)
C31 C32 H32 121.1
C31 C32 C33 117.8(8)
C33 C32 H32 121.1
C32 C33 H33 119.7
C32 C33 C34 120.7(9)
C34 C33 H33 119.7
C33 C34 H34 119.2
C35 C34 C33 121.5(8)
C35 C34 H34 119.2
C30 C35 H35 120.6
C34 C35 C30 118.8(8)
C34 C35 H35 120.6
C28 C36 H36 121.5
C28 C36 C37 117.0(8)
C37 C36 H36 121.5
C36 C37 H37 119.4
C38 C37 C36 121.3(9)
C38 C37 H37 119.4
C37 C38 H38 119.1
C37 C38 C39 121.8(8)
C39 C38 H38 119.1
C29 C39 H39 120.7
C38 C39 C29 118.6(8)
C38 C39 H39 120.7
C41 N40 C13 123.5(6)
C44 N40 C13 127.9(7)
C44 N40 C41 108.5(6)
C54 N53 C20 125.3(6)
C54 N53 C57 107.6(7)
C57 N53 C20 125.8(6)
C67 N66 C70 107.7(12)
C24 N66 C67 125.9(11)
C24 N66 C70 125.6(14)
N66 C67 C68 108.8(11)
C75 C67 N66 129.9(13)
C75 C67 C68 121.3(12)
C67 C68 C69 107.5(10)
C78 C68 C67 118.7(12)
C78 C68 C69 133.7(13)
C70 C69 C68 105.2(10)
C74 C69 C68 134.2(13)
C74 C69 C70 120.3(12)
C69 C70 N66 110.5(12)
C71 C70 N66 127.7(12)
C71 C70 C69 121.7(12)
C70 C71 H71 121.3
C72 C71 C70 117.3(13)
C72 C71 H71 121.3
C71 C72 H72 119.3
C71 C72 C73 121.4(14)
C73 C72 H72 119.3
C72 C73 H73 119.2
C72 C73 C74 121.7(14)
C74 C73 H73 119.2
C69 C74 C73 117.4(14)
C69 C74 H74 121.3
C73 C74 H74 121.3
C67 C75 H75 121.0
C67 C75 C76 118.0(13)
C76 C75 H75 121.0
C75 C76 H76 119.9
C77 C76 C75 120.2(14)
C77 C76 H76 119.9
C76 C77 H77 118.4
C76 C77 C78 123.2(14)
C78 C77 H77 118.4
C68 C78 H78 120.7
C77 C78 C68 118.6(14)
C77 C78 H78 120.7
O1 C2 C11 113.3(7)
C3 C2 O1 124.0(6)
C3 C2 C11 122.7(7)
C2 C3 C4 121.8(6)
C2 C3 C14 116.7(7)
C14 C3 C4 121.5(7)
C3 C4 C5 110.5(6)
C3 C4 C15 113.6(6)
C3 C4 C18 113.2(6)
C5 C4 C15 108.7(6)
C5 C4 C18 110.4(6)
C18 C4 C15 100.1(6)
C6 C5 C4 122.5(6)
C6 C5 C10 117.3(7)
C10 C5 C4 120.1(7)
C5 C6 O1 123.3(6)
C5 C6 C7 122.6(7)
C7 C6 O1 114.1(7)
C6 C7 H7 120.4
C8 C7 C6 119.2(7)
C8 C7 H7 120.4
C7 C8 H8 120.2
C9 C8 C7 119.6(7)
C9 C8 H8 120.2
C8 C9 N27 120.0(7)
C8 C9 C10 120.4(7)
C10 C9 N27 119.5(7)
C5 C10 H10 119.6
C9 C10 C5 120.8(7)
C9 C10 H10 119.6
C2 C11 H11 120.6
C12 C11 C2 118.9(7)
C12 C11 H11 120.6
C11 C12 H12 120.2
C11 C12 C13 119.7(7)
C13 C12 H12 120.2
C12 C13 N40 119.7(7)
C14 C13 N40 120.2(7)
C14 C13 C12 120.0(7)
C3 C14 H14 119.0
C13 C14 C3 122.0(7)
C13 C14 H14 119.0
C16 C15 C4 110.8(7)
C23 C15 C4 128.4(7)
C23 C15 C16 120.6(7)
C15 C16 C17 108.4(7)
C26 C16 C15 120.5(8)
C26 C16 C17 131.2(8)
C18 C17 C16 108.7(7)
C22 C17 C16 130.9(8)
C22 C17 C18 120.4(8)
C17 C18 C4 111.6(7)
C19 C18 C4 127.8(7)
C19 C18 C17 120.6(7)
C18 C19 H19 121.0
C18 C19 C20 118.1(8)
C20 C19 H19 121.0
C19 C20 N53 119.1(7)
C21 C20 N53 119.7(7)
C21 C20 C19 121.2(8)
C20 C21 H21 119.5
C20 C21 C22 120.9(8)
C22 C21 H21 119.5
C17 C22 C21 118.7(8)
C17 C22 H22 120.6
C21 C22 H22 120.6
C15 C23 H23 120.9
C15 C23 C24 118.1(8)
C24 C23 H23 120.9
N66 C24 C23 119.9(12)
N66 C24 C25 118.7(12)
C23 C24 C25 121.4(8)
C23 C24 N66A 120.2(15)
C25 C24 N66A 118.3(15)
C24 C25 H25 120.1
C26 C25 C24 119.9(8)
C26 C25 H25 120.1
C16 C26 H26 120.3
C25 C26 C16 119.5(8)
C25 C26 H26 120.3
N40 C41 C42 108.2(7)
C49 C41 N40 129.4(7)
C49 C41 C42 122.4(8)
C41 C42 C43 107.1(7)
C41 C42 C52 118.2(8)
C52 C42 C43 134.6(8)
C44 C43 C42 107.2(7)
C48 C43 C42 133.7(8)
C48 C43 C44 119.1(9)
N40 C44 C43 109.0(8)
N40 C44 C45 128.7(7)
C45 C44 C43 122.3(8)
C44 C45 H45 121.1
C44 C45 C46 117.7(9)
C46 C45 H45 121.1
C45 C46 H46 119.5
C45 C46 C47 120.9(10)
C47 C46 H46 119.5
C46 C47 H47 119.8
C48 C47 C46 120.5(9)
C48 C47 H47 119.8
C43 C48 H48 120.3
C47 C48 C43 119.4(9)
C47 C48 H48 120.3
C41 C49 H49 121.4
C41 C49 C50 117.2(8)
C50 C49 H49 121.4
C49 C50 H50 119.3
C51 C50 C49 121.5(9)
C51 C50 H50 119.3
C50 C51 H51 119.3
C52 C51 C50 121.4(9)
C52 C51 H51 119.3
C42 C52 H52 120.4
C51 C52 C42 119.3(8)
C51 C52 H52 120.4
C55 C54 N53 109.7(7)
C62 C54 N53 128.6(8)
C62 C54 C55 121.7(7)
C54 C55 C56 106.5(7)
C65 C55 C54 119.5(7)
C65 C55 C56 133.9(8)
C57 C56 C55 107.9(7)
C61 C56 C55 133.2(8)
C61 C56 C57 118.9(8)
C56 C57 N53 108.2(7)
C58 C57 N53 129.7(8)
C58 C57 C56 122.1(7)
C57 C58 H58 121.5
C57 C58 C59 116.9(8)
C59 C58 H58 121.5
C58 C59 H59 118.9
C60 C59 C58 122.2(8)
C60 C59 H59 118.9
C59 C60 H60 119.8
C61 C60 C59 120.3(8)
C61 C60 H60 119.8
C56 C61 H61 120.3
C60 C61 C56 119.5(9)
C60 C61 H61 120.3
C54 C62 H62 121.4
C63 C62 C54 117.2(8)
C63 C62 H62 121.4
C62 C63 H63 119.1
C62 C63 C64 121.7(8)
C64 C63 H63 119.1
C63 C64 H64 119.5
C65 C64 C63 121.0(8)
C65 C64 H64 119.5
C55 C65 H65 120.5
C64 C65 C55 118.9(8)
C64 C65 H65 120.5
C67A N66A C24 119(2)
C67A N66A C70A 107.7(14)
C70A N66A C24 126.0(16)
C68A C67A N66A 108.2(15)
C75A C67A N66A 126.9(18)
C75A C67A C68A 124.8(17)
C67A C68A C69A 108.1(15)
C67A C68A C78A 117.1(17)
C78A C68A C69A 134.8(19)
C70A C69A C68A 106.5(14)
C70A C69A C74A 119.0(18)
C74A C69A C68A 133(2)
C69A C70A N66A 109.4(15)
C69A C70A C71A 125.0(17)
C71A C70A N66A 125.6(18)
C70A C71A H71A 123.1
C70A C71A C72A 113.8(19)
C72A C71A H71A 123.1
C71A C72A H72A 119.5
C73A C72A C71A 121(2)
C73A C72A H72A 119.5
C72A C73A H73A 117.5
C72A C73A C74A 125(2)
C74A C73A H73A 117.5
C69A C74A H74A 122.6
C73A C74A C69A 115(2)
C73A C74A H74A 122.6
C67A C75A H75A 122.5
C67A C75A C76A 115.1(19)
C76A C75A H75A 122.5
C75A C76A H76A 121.0
C77A C76A C75A 118(2)
C77A C76A H76A 121.0
C76A C77A H77A 116.0
C76A C77A C78A 128(2)
C78A C77A H77A 116.0
C68A C78A H78A 121.7
C77A C78A C68A 117(2)
C77A C78A H78A 121.7

loop_
_geom_bond_atom_site_label_1
_geom_bond_atom_site_label_2
_geom_bond_distance
O1 C2 1.393(8)
O1 C6 1.393(8)
N27 C28 1.384(9)
N27 C31 1.395(9)
N27 C9 1.433(9)
C28 C29 1.402(10)
C28 C36 1.391(11)
C29 C30 1.453(11)
C29 C39 1.399(10)
C30 C31 1.415(10)
C30 C35 1.389(11)
C31 C32 1.380(10)
C32 H32 0.9500
C32 C33 1.387(11)
C33 H33 0.9500
C33 C34 1.392(11)
C34 H34 0.9500
C34 C35 1.384(11)
C35 H35 0.9500
C36 H36 0.9500
C36 C37 1.404(10)
C37 H37 0.9500
C37 C38 1.365(11)
C38 H38 0.9500
C38 C39 1.386(11)
C39 H39 0.9500
N40 C13 1.423(9)
N40 C41 1.406(10)
N40 C44 1.379(10)
N53 C20 1.419(10)
N53 C54 1.405(9)
N53 C57 1.412(9)
N66 C67 1.393(18)
N66 C70 1.409(17)
N66 C24 1.371(16)
C67 C68 1.413(17)
C67 C75 1.393(16)
C68 C69 1.468(17)
C68 C78 1.409(16)
C69 C70 1.402(17)
C69 C74 1.387(16)
C70 C71 1.385(16)
C71 H71 0.9500
C71 C72 1.378(17)
C72 H72 0.9500
C72 C73 1.382(19)
C73 H73 0.9500
C73 C74 1.39(2)
C74 H74 0.9500
C75 H75 0.9500
C75 C76 1.419(17)
C76 H76 0.9500
C76 C77 1.344(18)
C77 H77 0.9500
C77 C78 1.379(18)
C78 H78 0.9500
C2 C3 1.378(10)
C2 C11 1.397(10)
C3 C4 1.516(10)
C3 C14 1.391(9)
C4 C5 1.526(9)
C4 C15 1.556(10)
C4 C18 1.529(11)
C5 C6 1.369(10)
C5 C10 1.397(9)
C6 C7 1.382(10)
C7 H7 0.9500
C7 C8 1.379(10)
C8 H8 0.9500
C8 C9 1.377(10)
C9 C10 1.378(10)
C10 H10 0.9500
C11 H11 0.9500
C11 C12 1.381(10)
C12 H12 0.9500
C12 C13 1.383(10)
C13 C14 1.380(10)
C14 H14 0.9500
C15 C16 1.402(10)
C15 C23 1.374(10)
C16 C17 1.474(10)
C16 C26 1.376(10)
C17 C18 1.400(10)
C17 C22 1.382(10)
C18 C19 1.388(10)
C19 H19 0.9500
C19 C20 1.397(10)
C20 C21 1.369(10)
C21 H21 0.9500
C21 C22 1.390(10)
C22 H22 0.9500
C23 H23 0.9500
C23 C24 1.389(11)
C24 C25 1.392(11)
C24 N66A 1.52(2)
C25 H25 0.9500
C25 C26 1.375(10)
C26 H26 0.9500
C41 C42 1.406(10)
C41 C49 1.385(11)
C42 C43 1.431(11)
C42 C52 1.410(11)
C43 C44 1.406(11)
C43 C48 1.395(11)
C44 C45 1.387(11)
C45 H45 0.9500
C45 C46 1.390(11)
C46 H46 0.9500
C46 C47 1.410(12)
C47 H47 0.9500
C47 C48 1.384(12)
C48 H48 0.9500
C49 H49 0.9500
C49 C50 1.391(11)
C50 H50 0.9500
C50 C51 1.380(12)
C51 H51 0.9500
C51 C52 1.366(12)
C52 H52 0.9500
C54 C55 1.400(10)
C54 C62 1.389(10)
C55 C56 1.443(10)
C55 C65 1.393(11)
C56 C57 1.408(11)
C56 C61 1.404(11)
C57 C58 1.384(10)
C58 H58 0.9500
C58 C59 1.391(11)
C59 H59 0.9500
C59 C60 1.391(12)
C60 H60 0.9500
C60 C61 1.368(11)
C61 H61 0.9500
C62 H62 0.9500
C62 C63 1.381(11)
C63 H63 0.9500
C63 C64 1.384(11)
C64 H64 0.9500
C64 C65 1.367(11)
C65 H65 0.9500
N66A C67A 1.41(2)
N66A C70A 1.426(19)
C67A C68A 1.40(2)
C67A C75A 1.39(2)
C68A C69A 1.46(2)
C68A C78A 1.43(2)
C69A C70A 1.39(2)
C69A C74A 1.42(2)
C70A C71A 1.39(2)
C71A H71A 0.9500
C71A C72A 1.43(2)
C72A H72A 0.9500
C72A C73A 1.35(2)
C73A H73A 0.9500
C73A C74A 1.39(3)
C74A H74A 0.9500
C75A H75A 0.9500
C75A C76A 1.49(2)
C76A H76A 0.9500
C76A C77A 1.29(2)
C77A H77A 0.9500
C77A C78A 1.39(2)
C78A H78A 0.9500

loop_
_geom_torsion_atom_site_label_1
_geom_torsion_atom_site_label_2
_geom_torsion_atom_site_label_3
_geom_torsion_atom_site_label_4
_geom_torsion
O1 C2 C3 C4 -0.6(11)
O1 C2 C3 C14 -179.2(6)
O1 C2 C11 C12 178.9(6)
O1 C6 C7 C8 -177.7(7)
N27 C28 C29 C30 0.0(9)
N27 C28 C29 C39 -179.2(7)
N27 C28 C36 C37 178.1(8)
N27 C31 C32 C33 179.8(7)
N27 C9 C10 C5 -176.2(7)
C28 N27 C31 C30 -0.1(8)
C28 N27 C31 C32 179.6(8)
C28 N27 C9 C8 61.3(10)
C28 N27 C9 C10 -120.4(8)
C28 C29 C30 C31 -0.1(8)
C28 C29 C30 C35 179.6(9)
C28 C29 C39 C38 0.4(12)
C28 C36 C37 C38 1.6(13)
C29 C28 C36 C37 -1.5(12)
C29 C30 C31 N27 0.1(8)
C29 C30 C31 C32 -179.6(7)
C29 C30 C35 C34 179.5(8)
C30 C29 C39 C38 -178.5(8)
C30 C31 C32 C33 -0.5(12)
C31 N27 C28 C29 0.1(9)
C31 N27 C28 C36 -179.5(8)
C31 N27 C9 C8 -112.7(8)
C31 N27 C9 C10 65.6(10)
C31 C30 C35 C34 -0.9(12)
C31 C32 C33 C34 0.7(12)
C32 C33 C34 C35 -1.0(13)
C33 C34 C35 C30 1.1(13)
C35 C30 C31 N27 -179.6(7)
C35 C30 C31 C32 0.6(12)
C36 C28 C29 C30 179.7(7)
C36 C28 C29 C39 0.5(12)
C36 C37 C38 C39 -0.8(14)
C37 C38 C39 C29 -0.2(13)
C39 C29 C30 C31 178.9(9)
C39 C29 C30 C35 -1.5(16)
N40 C13 C14 C3 178.2(7)
N40 C41 C42 C43 1.0(9)
N40 C41 C42 C52 -179.5(7)
N40 C41 C49 C50 179.8(8)
N40 C44 C45 C46 178.6(8)
N53 C20 C21 C22 -178.6(6)
N53 C54 C55 C56 -2.4(8)
N53 C54 C55 C65 174.4(7)
N53 C54 C62 C63 -176.2(7)
N53 C57 C58 C59 -177.9(7)
N66 C67 C68 C69 -6(2)
N66 C67 C68 C78 176.3(16)
N66 C67 C75 C76 -176.1(18)
N66 C70 C71 C72 172.8(17)
N66 C24 C25 C26 176.6(8)
C67 N66 C70 C69 -3(2)
C67 N66 C70 C71 -179.5(17)
C67 N66 C24 C23 54(2)
C67 N66 C24 C25 -124.6(19)
C67 C68 C69 C70 4.3(18)
C67 C68 C69 C74 176.7(18)
C67 C68 C78 C77 1(2)
C67 C75 C76 C77 0(2)
C68 C67 C75 C76 1(2)
C68 C69 C70 N66 -0.7(19)
C68 C69 C70 C71 175.9(15)
C68 C69 C74 C73 -169.4(19)
C69 C68 C78 C77 -176.0(18)
C69 C70 C71 C72 -3(2)
C70 N66 C67 C68 6(2)
C70 N66 C67 C75 -176.6(17)
C70 N66 C24 C23 -137.9(17)
C70 N66 C24 C25 44(2)
C70 C69 C74 C73 2(2)
C70 C71 C72 C73 0(2)
C71 C72 C73 C74 5(3)
C72 C73 C74 C69 -5(3)
C74 C69 C70 N66 -174.4(16)
C74 C69 C70 C71 2(2)
C75 C67 C68 C69 175.9(15)
C75 C67 C68 C78 -1(2)
C75 C76 C77 C78 -1(3)
C76 C77 C78 C68 1(3)
C78 C68 C69 C70 -179.0(17)
C78 C68 C69 C74 -7(3)
C2 O1 C6 C5 -2.5(10)
C2 O1 C6 C7 176.5(6)
C2 C3 C4 C5 -5.2(9)
C2 C3 C4 C15 117.2(8)
C2 C3 C4 C18 -129.6(7)
C2 C3 C14 C13 0.5(10)
C2 C11 C12 C13 0.3(11)
C3 C2 C11 C12 0.1(11)
C3 C4 C5 C6 7.5(10)
C3 C4 C5 C10 -175.0(6)
C3 C4 C15 C16 127.4(7)
C3 C4 C15 C23 -56.7(9)
C3 C4 C18 C17 -127.1(7)
C3 C4 C18 C19 54.7(9)
C4 C3 C14 C13 -178.0(7)
C4 C5 C6 O1 -4.0(11)
C4 C5 C6 C7 177.0(7)
C4 C5 C10 C9 -178.8(7)
C4 C15 C16 C17 -4.8(8)
C4 C15 C16 C26 175.5(6)
C4 C15 C23 C24 -176.4(7)
C4 C18 C19 C20 176.1(6)
C5 C4 C15 C16 -109.3(7)
C5 C4 C15 C23 66.7(9)
C5 C4 C18 C17 108.5(7)
C5 C4 C18 C19 -69.7(9)
C5 C6 C7 C8 1.3(11)
C6 O1 C2 C3 4.9(10)
C6 O1 C2 C11 -173.8(6)
C6 C5 C10 C9 -1.2(11)
C6 C7 C8 C9 -0.4(11)
C7 C8 C9 N27 177.0(7)
C7 C8 C9 C10 -1.3(12)
C8 C9 C10 C5 2.1(11)
C9 N27 C28 C29 -174.7(7)
C9 N27 C28 C36 5.6(13)
C9 N27 C31 C30 174.7(7)
C9 N27 C31 C32 -5.5(13)
C10 C5 C6 O1 178.5(6)
C10 C5 C6 C7 -0.5(11)
C11 C2 C3 C4 178.0(7)
C11 C2 C3 C14 -0.5(11)
C11 C12 C13 N40 -178.6(7)
C11 C12 C13 C14 -0.2(11)
C12 C13 C14 C3 -0.2(11)
C13 N40 C41 C42 -178.5(7)
C13 N40 C41 C49 1.5(13)
C13 N40 C44 C43 178.1(7)
C13 N40 C44 C45 -1.3(13)
C14 C3 C4 C5 173.2(6)
C14 C3 C4 C15 -64.4(9)
C14 C3 C4 C18 48.9(9)
C15 C4 C5 C6 -117.7(8)
C15 C4 C5 C10 59.7(8)
C15 C4 C18 C17 -5.9(7)
C15 C4 C18 C19 175.9(6)
C15 C16 C17 C18 0.8(8)
C15 C16 C17 C22 179.4(7)
C15 C16 C26 C25 1.0(10)
C15 C23 C24 N66 -176.3(8)
C15 C23 C24 C25 2.1(11)
C15 C23 C24 N66A 177.5(11)
C16 C15 C23 C24 -0.8(10)
C16 C17 C18 C4 3.6(8)
C16 C17 C18 C19 -178.1(6)
C16 C17 C22 C21 179.0(7)
C17 C16 C26 C25 -178.6(7)
C17 C18 C19 C20 -1.9(10)
C18 C4 C5 C6 133.4(7)
C18 C4 C5 C10 -49.1(9)
C18 C4 C15 C16 6.4(7)
C18 C4 C15 C23 -177.7(7)
C18 C17 C22 C21 -2.5(10)
C18 C19 C20 N53 179.2(6)
C18 C19 C20 C21 0.3(10)
C19 C20 C21 C22 0.3(11)
C20 N53 C54 C55 169.0(7)
C20 N53 C54 C62 -14.2(12)
C20 N53 C57 C56 -167.1(7)
C20 N53 C57 C58 11.1(13)
C20 C21 C22 C17 0.8(10)
C22 C17 C18 C4 -175.2(6)
C22 C17 C18 C19 3.1(10)
C23 C15 C16 C17 179.0(6)
C23 C15 C16 C26 -0.8(10)
C23 C24 C25 C26 -1.9(12)
C23 C24 N66A C67A 113(3)
C23 C24 N66A C70A -100(3)
C24 N66 C67 C68 175.9(17)
C24 N66 C67 C75 -7(3)
C24 N66 C70 C69 -173.2(16)
C24 N66 C70 C71 10(3)
C24 C25 C26 C16 0.3(11)
C24 N66A C67A C68A 153(2)
C24 N66A C67A C75A -30(5)
C24 N66A C70A C69A -153(3)
C24 N66A C70A C71A 29(6)
C25 C24 N66A C67A -72(3)
C25 C24 N66A C70A 75(3)
C26 C16 C17 C18 -179.5(7)
C26 C16 C17 C22 -0.9(13)
C41 N40 C13 C12 67.9(10)
C41 N40 C13 C14 -110.4(9)
C41 N40 C44 C43 0.9(9)
C41 N40 C44 C45 -178.4(8)
C41 C42 C43 C44 -0.5(9)
C41 C42 C43 C48 176.3(9)
C41 C42 C52 C51 0.3(12)
C41 C49 C50 C51 -0.9(13)
C42 C41 C49 C50 -0.1(12)
C42 C43 C44 N40 -0.3(9)
C42 C43 C44 C45 179.1(7)
C42 C43 C48 C47 -178.5(8)
C43 C42 C52 C51 179.6(9)
C43 C44 C45 C46 -0.6(12)
C44 N40 C13 C12 -108.9(9)
C44 N40 C13 C14 72.8(10)
C44 N40 C41 C42 -1.2(9)
C44 N40 C41 C49 178.9(8)
C44 C43 C48 C47 -2.1(12)
C44 C45 C46 C47 -0.2(13)
C45 C46 C47 C48 -0.1(14)
C46 C47 C48 C43 1.3(13)
C48 C43 C44 N40 -177.6(7)
C48 C43 C44 C45 1.8(12)
C49 C41 C42 C43 -179.0(7)
C49 C41 C42 C52 0.4(12)
C49 C50 C51 C52 1.7(14)
C50 C51 C52 C42 -1.3(13)
C52 C42 C43 C44 -179.8(9)
C52 C42 C43 C48 -3.1(16)
C54 N53 C20 C19 134.3(7)
C54 N53 C20 C21 -46.7(10)
C54 N53 C57 C56 0.8(8)
C54 N53 C57 C58 179.0(8)
C54 C55 C56 C57 2.8(8)
C54 C55 C56 C61 -176.2(8)
C54 C55 C65 C64 2.8(11)
C54 C62 C63 C64 2.1(12)
C55 C54 C62 C63 0.3(11)
C55 C56 C57 N53 -2.2(8)
C55 C56 C57 C58 179.4(7)
C55 C56 C61 C60 179.9(8)
C56 C55 C65 C64 178.4(8)
C56 C57 C58 C59 0.1(12)
C57 N53 C20 C19 -59.9(10)
C57 N53 C20 C21 119.0(8)
C57 N53 C54 C55 1.1(8)
C57 N53 C54 C62 177.9(8)
C57 C56 C61 C60 1.0(12)
C57 C58 C59 C60 1.7(12)
C58 C59 C60 C61 -2.2(13)
C59 C60 C61 C56 0.7(13)
C61 C56 C57 N53 177.0(7)
C61 C56 C57 C58 -1.4(11)
C62 C54 C55 C56 -179.5(7)
C62 C54 C55 C65 -2.7(11)
C62 C63 C64 C65 -2.1(13)
C63 C64 C65 C55 -0.4(12)
C65 C55 C56 C57 -173.2(8)
C65 C55 C56 C61 7.7(15)
N66A C24 C25 C26 -177.3(11)
N66A C67A C68A C69A 1(4)
N66A C67A C68A C78A -178(3)
N66A C67A C75A C76A 179(3)
N66A C70A C71A C72A -178(3)
C67A N66A C70A C69A -3(4)
C67A N66A C70A C71A 179(3)
C67A C68A C69A C70A -2(4)
C67A C68A C69A C74A -168(4)
C67A C68A C78A C77A -1(5)
C67A C75A C76A C77A 0(5)
C68A C67A C75A C76A -5(5)
C68A C69A C70A N66A 3(4)
C68A C69A C70A C71A -179(3)
C68A C69A C74A C73A 178(4)
C69A C68A C78A C77A -179(4)
C69A C70A C71A C72A 4(5)
C70A N66A C67A C68A 1(4)
C70A N66A C67A C75A 178(3)
C70A C69A C74A C73A 14(6)
C70A C71A C72A C73A -1(5)
C71A C72A C73A C74A 6(6)
C72A C73A C74A C69A -12(7)
C74A C69A C70A N66A 171(3)
C74A C69A C70A C71A -11(6)
C75A C67A C68A C69A -176(3)
C75A C67A C68A C78A 5(5)
C75A C76A C77A C78A 5(6)
C76A C77A C78A C68A -4(6)
C78A C68A C69A C70A 176(3)
C78A C68A C69A C74A 10(8)

loop_
_twin_individual_id
_twin_individual_mass_fraction_refined
1 0.577(3)
2 0.423(3)
